data_8105289
loop_
_publ_author_name
'Xiao-Tian, Sun'
'Zheng, Lei'

_publ_section_title
;
 Crystal structure of catena-poly[diaqua-(\m2-bipyridine-\k2
 N:N&#x2032;)-bis(3,5-dichloroisonicotinato-\kO)cadmium(II)] dihydrate,
 C22H20CdCl4N4O8
;
_journal_issue 4
_journal_name_full 'Zeitschrift f\"ur Kristallographie - New Crystal Structures'
_journal_page_first 793
_journal_page_last 795
_journal_paper_doi 10.1515/ncrs-2020-0011
_journal_volume 235
_journal_year 2020
_chemical_formula_moiety 'C11 H8 Cd0.5 Cl2 N2 O3, H2 O'
_chemical_formula_sum 'C11 H10 Cd0.5 Cl2 N2 O4'
_chemical_formula_weight 361.31
_space_group_crystal_system monoclinic
_space_group_IT_number 15
_space_group_name_Hall '-C 2yc'
_space_group_name_H-M_alt 'C 1 2/c 1'
_atom_sites_solution_hydrogens mixed
_atom_sites_solution_primary dual
_cell_angle_alpha 90
_cell_angle_beta 95.448(3)
_cell_angle_gamma 90
_cell_formula_units_Z 8
_cell_length_a 14.9908(5)
_cell_length_b 11.6786(3)
_cell_length_c 15.4664(5)
_cell_measurement_reflns_used 5157
_cell_measurement_temperature 291.5(2)
_cell_measurement_theta_max 27.4500
_cell_measurement_theta_min 4.3710
_cell_volume 2695.50(14)
_computing_cell_refinement 'CrysAlisPro 1.171.38.41r (Rigaku OD, 2015)'
_computing_data_collection 'CrysAlisPro 1.171.38.41r (Rigaku OD, 2015)'
_computing_data_reduction 'CrysAlisPro 1.171.38.41r (Rigaku OD, 2015)'
_computing_molecular_graphics 'Olex2 (Dolomanov et al., 2009)'
_computing_publication_material 'Olex2 (Dolomanov et al., 2009)'
_computing_structure_refinement 'ShelXL (Sheldrick, 2015)'
_computing_structure_solution 'ShelXT (Sheldrick, 2015)'
_diffrn_ambient_environment air
_diffrn_ambient_temperature 291.5(2)
_diffrn_detector 'CCD plate'
_diffrn_detector_area_resol_mean 8.0584
_diffrn_detector_type EosS2
_diffrn_measured_fraction_theta_full 0.993
_diffrn_measured_fraction_theta_max 0.988
_diffrn_measurement_details
;
List of Runs (angles in degrees, time in seconds):

  # Type    Start    End  Width  t~exp~   \w     \q     \k     \f   Frames
--------------------------------------------------------------------------
  1  \w    -85.00 -35.00   1.00    5.32    --  -12.53-178.00 -30.00   50
  2  \w     -3.00  81.00   1.00    5.32    --   13.55  57.00 -60.00   84
  3  \w    -54.00  40.00   1.00    5.32    --   13.55 -77.00-180.00   94
  4  \w    -85.00 -40.00   1.00    5.32    --  -12.53 178.00-150.00   45
;
_diffrn_measurement_device 'four-circle diffractometer'
_diffrn_measurement_device_type 'SuperNova, Single source at offset, EosS2'
_diffrn_measurement_method '\w scans'
_diffrn_orient_matrix_type 'CrysAlisPro convention (1999,Acta A55,543-557)'
_diffrn_orient_matrix_UB_11 -0.0283851000
_diffrn_orient_matrix_UB_12 0.0008888000
_diffrn_orient_matrix_UB_13 -0.0393845000
_diffrn_orient_matrix_UB_21 0.0350644000
_diffrn_orient_matrix_UB_22 0.0243764000
_diffrn_orient_matrix_UB_23 -0.0216906000
_diffrn_orient_matrix_UB_31 0.0149164000
_diffrn_orient_matrix_UB_32 -0.0556036000
_diffrn_orient_matrix_UB_33 -0.0101414000
_diffrn_radiation_monochromator mirror
_diffrn_radiation_probe x-ray
_diffrn_radiation_type MoK\a
_diffrn_radiation_wavelength 0.71073
_diffrn_reflns_av_R_equivalents 0.0244
_diffrn_reflns_av_unetI/netI 0.0273
_diffrn_reflns_Laue_measured_fraction_full 0.993
_diffrn_reflns_Laue_measured_fraction_max 0.988
_diffrn_reflns_limit_h_max 18
_diffrn_reflns_limit_h_min -14
_diffrn_reflns_limit_k_max 14
_diffrn_reflns_limit_k_min -13
_diffrn_reflns_limit_l_max 17
_diffrn_reflns_limit_l_min -18
_diffrn_reflns_number 7350
_diffrn_reflns_point_group_measured_fraction_full 0.993
_diffrn_reflns_point_group_measured_fraction_max 0.988
_diffrn_reflns_theta_full 25.242
_diffrn_reflns_theta_max 25.500
_diffrn_reflns_theta_min 3.350
_diffrn_source 'micro-focus sealed X-ray tube'
_diffrn_source_type 'SuperNova (Mo) X-ray Source'
_exptl_absorpt_coefficient_mu 1.261
_exptl_absorpt_correction_T_max 1.00000
_exptl_absorpt_correction_T_min 0.63607
_exptl_absorpt_correction_type multi-scan
_exptl_absorpt_process_details
;
CrysAlisPro 1.171.38.41r (Rigaku Oxford Diffraction, 2015)
Empirical absorption correction using spherical harmonics,
 implemented in SCALE3 ABSPACK scaling algorithm.
;
_exptl_crystal_colour colourless
_exptl_crystal_colour_primary colourless
_exptl_crystal_density_diffrn 1.781
_exptl_crystal_description block
_exptl_crystal_F_000 1440
_exptl_crystal_size_max 0.31
_exptl_crystal_size_mid 0.29
_exptl_crystal_size_min 0.24
_refine_diff_density_max 0.283
_refine_diff_density_min -0.348
_refine_diff_density_rms 0.059
_refine_ls_extinction_coef 0.00112(9)
_refine_ls_extinction_expression Fc^*^=kFc[1+0.001xFc^2^\l^3^/sin(2\q)]^-1/4^
_refine_ls_extinction_method 'SHELXL-2014/7 (Sheldrick 2014'
_refine_ls_goodness_of_fit_ref 1.064
_refine_ls_hydrogen_treatment constr
_refine_ls_matrix_type full
_refine_ls_number_parameters 180
_refine_ls_number_reflns 2483
_refine_ls_number_restraints 0
_refine_ls_restrained_S_all 1.064
_refine_ls_R_factor_all 0.0244
_refine_ls_R_factor_gt 0.0226
_refine_ls_shift/su_max 0.002
_refine_ls_shift/su_mean 0.000
_refine_ls_structure_factor_coef Fsqd
_refine_ls_weighting_details 'w=1/[\s^2^(Fo^2^)+(0.0197P)^2^+2.5822P] where P=(Fo^2^+2Fc^2^)/3'
_refine_ls_weighting_scheme calc
_refine_ls_wR_factor_gt 0.0510
_refine_ls_wR_factor_ref 0.0516
_reflns_Friedel_coverage 0.000
_reflns_Friedel_fraction_full .
_reflns_Friedel_fraction_max .
_reflns_number_gt 2353
_reflns_number_total 2483
_reflns_threshold_expression 'I > 2\s(I)'
_cod_data_source_file suppl_ncrs-2020-0011_suppl.cif
_cod_data_source_block a
_cod_original_formula_sum 'C11 H10 Cd0.50 Cl2 N2 O4'
_cod_database_code 8105289
_shelx_space_group_comment
;
The symmetry employed for this shelxl refinement is uniquely defined
by the following loop, which should always be used as a source of
symmetry information in preference to the above space-group names.
They are only intended as comments.
;
_reflns_odcompleteness_completeness 99.63
_reflns_odcompleteness_iscentric 1
_reflns_odcompleteness_theta 24.66
_olex2_refinement_description
;
1. Fixed Uiso
 At 1.2 times of:
  All C(H) groups
 At 1.5 times of:
  All O(H,H) groups
2.a Riding coordinates:
 O1W(H1WA,H1WB), O2W(H2WA,H2WB)
2.b Aromatic/amide H refined with riding coordinates:
 C1(H1), C2(H2), C5(H5), C6(H6), C10(H10), C11(H11)
;
_olex2_date_sample_data_collection 2017-05-02
_olex2_submission_special_instructions 'No special instructions were received'
_oxdiff_exptl_absorpt_empirical_details
;
Empirical correction (ABSPACK) includes:
- Absorption correction using spherical harmonics
- Frame scaling
;
_oxdiff_exptl_absorpt_empirical_full_max 1.417
_oxdiff_exptl_absorpt_empirical_full_min 0.578

loop_
_space_group_symop_operation_xyz
'x, y, z'
'-x, y, -z+1/2'
'x+1/2, y+1/2, z'
'-x+1/2, y+1/2, -z+1/2'
'-x, -y, -z'
'x, -y, z-1/2'
'-x+1/2, -y+1/2, -z'
'x+1/2, -y+1/2, z-1/2'

loop_
_atom_site_label
_atom_site_type_symbol
_atom_site_fract_x
_atom_site_fract_y
_atom_site_fract_z
_atom_site_U_iso_or_equiv
_atom_site_adp_type
_atom_site_occupancy
_atom_site_site_symmetry_order
_atom_site_calc_flag
_atom_site_refinement_flags_posn
_atom_site_refinement_flags_adp
_atom_site_refinement_flags_occupancy
_atom_site_disorder_assembly
_atom_site_disorder_group
Cd1 Cd 0.5000 1.03175(2) 0.2500 0.02445(9) Uani 1 2 d S T P . .
Cl1 Cl 0.24664(5) 0.76936(6) 0.35432(5) 0.05245(18) Uani 1 1 d . . . . .
Cl2 Cl 0.21715(5) 1.23093(6) 0.37513(4) 0.05187(18) Uani 1 1 d . . . . .
O1 O 0.37754(10) 1.02956(12) 0.33085(10) 0.0322(4) Uani 1 1 d . . . . .
O1W O 0.59373(11) 1.02934(14) 0.38208(10) 0.0436(4) Uani 1 1 d . . . . .
H1WA H 0.5837 0.9770 0.4180 0.065 Uiso 1 1 d R . . . .
H1WB H 0.6443 1.0439 0.3639 0.065 Uiso 1 1 d R . . . .
O2 O 0.26863(12) 1.00620(17) 0.22345(11) 0.0498(5) Uani 1 1 d . . . . .
N1 N 0.5000 0.8348(2) 0.2500 0.0268(5) Uani 1 2 d S T P . .
N2 N 0.5000 0.22852(19) 0.2500 0.0273(5) Uani 1 2 d S T P . .
N3 N 0.11375(16) 0.9752(2) 0.49901(15) 0.0592(7) Uani 1 1 d . . . . .
C1 C 0.52998(15) 0.77471(18) 0.18483(14) 0.0298(5) Uani 1 1 d . . . . .
H1 H 0.5507 0.8147 0.1388 0.036 Uiso 1 1 calc R . . . .
C2 C 0.53175(14) 0.65701(17) 0.18243(13) 0.0288(5) Uani 1 1 d . . . . .
H2 H 0.5540 0.6192 0.1361 0.035 Uiso 1 1 calc R . . . .
C3 C 0.5000 0.5949(2) 0.2500 0.0226(6) Uani 1 2 d S T P . .
C4 C 0.5000 0.4681(2) 0.2500 0.0223(6) Uani 1 2 d S T P . .
C5 C 0.44032(14) 0.40609(18) 0.29486(14) 0.0310(5) Uani 1 1 d . . . . .
H5 H 0.3992 0.4439 0.3261 0.037 Uiso 1 1 calc R . . . .
C6 C 0.44226(14) 0.28851(18) 0.29295(14) 0.0327(5) Uani 1 1 d . . . . .
H6 H 0.4013 0.2486 0.3230 0.039 Uiso 1 1 calc R . . . .
C7 C 0.29748(15) 1.01301(18) 0.30013(15) 0.0307(5) Uani 1 1 d . . . . .
C8 C 0.23147(14) 0.9998(2) 0.36874(13) 0.0317(5) Uani 1 1 d . . . . .
C9 C 0.19390(15) 1.0932(2) 0.40781(14) 0.0378(5) Uani 1 1 d . . . . .
C10 C 0.13614(17) 1.0772(3) 0.47149(16) 0.0519(7) Uani 1 1 d . . . . .
H10 H 0.1120 1.1415 0.4960 0.062 Uiso 1 1 calc R . . . .
C11 C 0.14801(17) 0.8849(3) 0.46173(17) 0.0522(7) Uani 1 1 d . . . . .
H11 H 0.1321 0.8122 0.4795 0.063 Uiso 1 1 calc R . . . .
C12 C 0.20622(15) 0.8934(2) 0.39770(14) 0.0376(5) Uani 1 1 d . . . . .
O2W O 0.55444(16) 0.87438(18) 0.51129(11) 0.0693(6) Uani 1 1 d . . . . .
H2WA H 0.5863 0.9017 0.5549 0.104 Uiso 1 1 d R . . . .
H2WB H 0.4987 0.8654 0.5358 0.104 Uiso 1 1 d R . . . .

loop_
_atom_site_aniso_label
_atom_site_aniso_U_11
_atom_site_aniso_U_22
_atom_site_aniso_U_33
_atom_site_aniso_U_23
_atom_site_aniso_U_13
_atom_site_aniso_U_12
Cd1 0.03060(13) 0.01503(12) 0.02921(13) 0.000 0.01053(9) 0.000
Cl1 0.0556(4) 0.0411(4) 0.0620(4) 0.0058(3) 0.0129(3) -0.0026(3)
Cl2 0.0536(4) 0.0443(4) 0.0604(4) -0.0040(3) 0.0198(3) 0.0072(3)
O1 0.0286(8) 0.0329(9) 0.0368(8) -0.0044(7) 0.0119(7) -0.0033(6)
O1W 0.0418(10) 0.0545(11) 0.0351(9) 0.0036(8) 0.0071(7) -0.0015(8)
O2 0.0391(10) 0.0805(13) 0.0310(9) 0.0000(9) 0.0092(8) -0.0086(9)
N1 0.0316(13) 0.0170(12) 0.0333(13) 0.000 0.0103(11) 0.000
N2 0.0297(13) 0.0175(12) 0.0357(14) 0.000 0.0083(11) 0.000
N3 0.0489(14) 0.086(2) 0.0467(13) 0.0187(13) 0.0256(11) 0.0080(13)
C1 0.0393(12) 0.0222(11) 0.0297(11) 0.0040(9) 0.0123(9) -0.0012(9)
C2 0.0382(12) 0.0223(11) 0.0278(11) -0.0023(9) 0.0134(9) 0.0011(9)
C3 0.0215(14) 0.0191(14) 0.0273(14) 0.000 0.0026(11) 0.000
C4 0.0245(14) 0.0185(14) 0.0238(14) 0.000 0.0023(11) 0.000
C5 0.0342(12) 0.0213(11) 0.0400(12) -0.0002(9) 0.0168(10) 0.0026(9)
C6 0.0362(12) 0.0224(11) 0.0422(13) 0.0038(10) 0.0181(10) -0.0014(9)
C7 0.0314(12) 0.0264(11) 0.0357(12) -0.0006(10) 0.0117(10) -0.0013(9)
C8 0.0244(11) 0.0446(13) 0.0267(11) 0.0031(10) 0.0054(9) -0.0007(10)
C9 0.0322(12) 0.0504(15) 0.0317(12) 0.0005(11) 0.0077(10) 0.0054(11)
C10 0.0441(15) 0.076(2) 0.0383(14) -0.0009(14) 0.0173(12) 0.0174(14)
C11 0.0437(15) 0.0667(19) 0.0482(15) 0.0221(14) 0.0146(12) -0.0029(14)
C12 0.0315(12) 0.0455(14) 0.0361(12) 0.0099(11) 0.0051(10) -0.0012(11)
O2W 0.0983(17) 0.0695(14) 0.0390(10) -0.0048(10) 0.0012(10) 0.0095(12)

loop_
_atom_type_symbol
_atom_type_description
_atom_type_scat_dispersion_real
_atom_type_scat_dispersion_imag
_atom_type_scat_source
C C 0.0033 0.0016 'International Tables Vol C Tables 4.2.6.8 and 6.1.1.4'
H H 0.0000 0.0000 'International Tables Vol C Tables 4.2.6.8 and 6.1.1.4'
Cd Cd -0.8075 1.2024 'International Tables Vol C Tables 4.2.6.8 and 6.1.1.4'
Cl Cl 0.1484 0.1585 'International Tables Vol C Tables 4.2.6.8 and 6.1.1.4'
N N 0.0061 0.0033 'International Tables Vol C Tables 4.2.6.8 and 6.1.1.4'
O O 0.0106 0.0060 'International Tables Vol C Tables 4.2.6.8 and 6.1.1.4'

loop_
_geom_angle_atom_site_label_1
_geom_angle_atom_site_label_2
_geom_angle_atom_site_label_3
_geom_angle
_geom_angle_site_symmetry_1
_geom_angle_site_symmetry_3
O1 Cd1 O1 178.73(7) 2_655 .
O1 Cd1 O1W 91.71(5) 2_655 .
O1 Cd1 O1W 88.28(5) 2_655 2_655
O1 Cd1 O1W 91.71(5) . 2_655
O1 Cd1 O1W 88.28(5) . .
O1W Cd1 O1W 178.64(8) 2_655 .
N1 Cd1 O1 89.37(4) . 2_655
N1 Cd1 O1 89.37(4) . .
N1 Cd1 O1W 89.32(4) . .
N1 Cd1 O1W 89.32(4) . 2_655
N2 Cd1 O1 90.63(4) 1_565 2_655
N2 Cd1 O1 90.63(4) 1_565 .
N2 Cd1 O1W 90.68(4) 1_565 2_655
N2 Cd1 O1W 90.68(4) 1_565 .
N2 Cd1 N1 180.0 1_565 .
C7 O1 Cd1 124.88(14) . .
Cd1 O1W H1WA 116.4 . .
Cd1 O1W H1WB 100.8 . .
H1WA O1W H1WB 125.4 . .
C1 N1 Cd1 121.59(12) . .
C1 N1 Cd1 121.59(12) 2_655 .
C1 N1 C1 116.8(2) 2_655 .
C6 N2 Cd1 121.57(12) 2_655 1_545
C6 N2 Cd1 121.57(12) . 1_545
C6 N2 C6 116.9(2) . 2_655
C10 N3 C11 117.2(2) . .
N1 C1 H1 118.2 . .
N1 C1 C2 123.54(19) . .
C2 C1 H1 118.2 . .
C1 C2 H2 120.3 . .
C1 C2 C3 119.42(19) . .
C3 C2 H2 120.3 . .
C2 C3 C2 117.2(3) . 2_655
C2 C3 C4 121.38(13) 2_655 .
C2 C3 C4 121.38(13) . .
C5 C4 C3 121.49(13) 2_655 .
C5 C4 C3 121.49(13) . .
C5 C4 C5 117.0(3) 2_655 .
C4 C5 H5 120.2 . .
C6 C5 C4 119.69(19) . .
C6 C5 H5 120.2 . .
N2 C6 C5 123.37(19) . .
N2 C6 H6 118.3 . .
C5 C6 H6 118.3 . .
O1 C7 C8 114.19(19) . .
O2 C7 O1 127.5(2) . .
O2 C7 C8 118.3(2) . .
C9 C8 C7 122.6(2) . .
C12 C8 C7 122.0(2) . .
C12 C8 C9 115.3(2) . .
C8 C9 Cl2 120.02(17) . .
C10 C9 Cl2 119.3(2) . .
C10 C9 C8 120.7(2) . .
N3 C10 C9 123.1(3) . .
N3 C10 H10 118.4 . .
C9 C10 H10 118.4 . .
N3 C11 H11 118.4 . .
N3 C11 C12 123.3(3) . .
C12 C11 H11 118.4 . .
C8 C12 Cl1 120.60(17) . .
C11 C12 Cl1 119.0(2) . .
C11 C12 C8 120.4(2) . .
H2WA O2W H2WB 99.9 . .

loop_
_geom_bond_atom_site_label_1
_geom_bond_atom_site_label_2
_geom_bond_distance
_geom_bond_site_symmetry_2
Cd1 O1 2.3173(14) 2_655
Cd1 O1 2.3174(14) .
Cd1 O1W 2.3671(16) .
Cd1 O1W 2.3671(16) 2_655
Cd1 N1 2.300(2) .
Cd1 N2 2.298(2) 1_565
Cl1 C12 1.730(3) .
Cl2 C9 1.731(3) .
O1 C7 1.263(3) .
O1W H1WA 0.8488 .
O1W H1WB 0.8502 .
O2 C7 1.226(3) .
N1 C1 1.340(2) .
N1 C1 1.340(2) 2_655
N2 Cd1 2.298(2) 1_545
N2 C6 1.338(2) 2_655
N2 C6 1.338(2) .
N3 C10 1.319(4) .
N3 C11 1.329(4) .
C1 H1 0.9300 .
C1 C2 1.375(3) .
C2 H2 0.9300 .
C2 C3 1.392(2) .
C3 C2 1.392(2) 2_655
C3 C4 1.481(4) .
C4 C5 1.387(2) 2_655
C4 C5 1.387(2) .
C5 H5 0.9300 .
C5 C6 1.374(3) .
C6 H6 0.9300 .
C7 C8 1.526(3) .
C8 C9 1.391(3) .
C8 C12 1.386(3) .
C9 C10 1.384(3) .
C10 H10 0.9300 .
C11 H11 0.9300 .
C11 C12 1.384(3) .
O2W H2WA 0.8508 .
O2W H2WB 0.9553 .

loop_
_geom_hbond_atom_site_label_D
_geom_hbond_atom_site_label_H
_geom_hbond_atom_site_label_A
_geom_hbond_distance_DH
_geom_hbond_distance_HA
_geom_hbond_distance_DA
_geom_hbond_angle_DHA
_geom_hbond_site_symmetry_A
O1W H1WA O2W 0.85 1.96 2.800(3) 171.6 .
O1W H1WB O2 0.85 2.01 2.763(2) 146.4 2_655
O2W H2WA O1 0.85 1.97 2.791(2) 161.9 5_676
O2W H2WB O1W 0.96 2.32 3.101(3) 138.6 5_676
